data_4314607
loop_
_publ_author_name
'Hongxun Yang'
'Shuiying Gao'
'Jian L\"u'
'Bo Xu'
'Jingxiang Lin'
'Rong Cao'

_publ_section_title
;
 pH-Dependent Syntheses and Crystal Structures of a Series of
 Organic-Inorganic Hybrids Constructed from Keggin or Wells-Dawson
 Polyoxometalates and Silver Coordination Compounds
;
_journal_name_full 'Inorganic Chemistry'
_journal_page_first 736
_journal_page_last 744
_journal_paper_doi 10.1021/ic902091p
_journal_volume 49
_journal_year 2010
_chemical_formula_sum 'C30 H27 Ag2 N6 O41 P W12'
_chemical_formula_weight 3580.49
_chemical_name_systematic
;
 ?
;
_space_group_IT_number 14
_symmetry_cell_setting monoclinic
_symmetry_space_group_name_Hall '-P 2ybc'
_symmetry_space_group_name_H-M 'P 1 21/c 1'
_atom_sites_solution_hydrogens geom
_atom_sites_solution_primary direct
_atom_sites_solution_secondary difmap
_audit_creation_method SHELXL-97
_cell_angle_alpha 90.00
_cell_angle_beta 109.931(6)
_cell_angle_gamma 90.00
_cell_formula_units_Z 2
_cell_length_a 11.934(4)
_cell_length_b 23.136(8)
_cell_length_c 11.076(4)
_cell_measurement_temperature 293(2)
_cell_volume 2875.0(17)
_computing_cell_refinement 'CrystalClear (Rigaku Inc., 2007)'
_computing_data_collection 'CrystalClear (Rigaku Inc., 2007)'
_computing_data_reduction 'CrystalClear (Rigaku Inc., 2007)'
_computing_structure_refinement 'SHELXL-97 (Sheldrick, 1997)'
_diffrn_ambient_temperature 293(2)
_diffrn_detector_area_resol_mean 13.6612
_diffrn_measured_fraction_theta_full 0.966
_diffrn_measured_fraction_theta_max 0.966
_diffrn_measurement_device_type 'Mercury70 (2x2 bin mode)'
_diffrn_measurement_method CCD_Profile_fitting
_diffrn_radiation_monochromator graphite
_diffrn_radiation_source 'fine-focus sealed tube'
_diffrn_radiation_type MoK\a
_diffrn_radiation_wavelength 0.71073
_diffrn_reflns_av_R_equivalents 0.0764
_diffrn_reflns_av_sigmaI/netI 0.0564
_diffrn_reflns_limit_h_max 15
_diffrn_reflns_limit_h_min -15
_diffrn_reflns_limit_k_max 29
_diffrn_reflns_limit_k_min -30
_diffrn_reflns_limit_l_max 14
_diffrn_reflns_limit_l_min -14
_diffrn_reflns_number 21312
_diffrn_reflns_theta_full 27.48
_diffrn_reflns_theta_max 27.48
_diffrn_reflns_theta_min 2.63
_exptl_absorpt_coefficient_mu 24.691
_exptl_absorpt_correction_T_max 0.227
_exptl_absorpt_correction_T_min 0.048
_exptl_absorpt_correction_type multi-scan
_exptl_absorpt_process_details 'Semi-empirical from equivalents'
_exptl_crystal_colour Colorless
_exptl_crystal_density_diffrn 4.136
_exptl_crystal_density_method 'not measured'
_exptl_crystal_description Prism
_exptl_crystal_F_000 3148
_exptl_crystal_size_max 0.15
_exptl_crystal_size_mid 0.11
_exptl_crystal_size_min 0.06
_refine_diff_density_max 2.693
_refine_diff_density_min -3.470
_refine_diff_density_rms 0.346
_refine_ls_extinction_coef 0.00035(5)
_refine_ls_extinction_expression Fc^*^=kFc[1+0.001xFc^2^\l^3^/sin(2\q)]^-1/4^
_refine_ls_extinction_method SHELXL
_refine_ls_goodness_of_fit_ref 1.035
_refine_ls_hydrogen_treatment mixed
_refine_ls_matrix_type full
_refine_ls_number_parameters 386
_refine_ls_number_reflns 6558
_refine_ls_number_restraints 3
_refine_ls_restrained_S_all 1.036
_refine_ls_R_factor_all 0.0516
_refine_ls_R_factor_gt 0.0418
_refine_ls_shift/su_max 0.082
_refine_ls_shift/su_mean 0.013
_refine_ls_structure_factor_coef Fsqd
_refine_ls_weighting_details 'calc w=1/[\s^2^(Fo^2^)+(0.0621P)^2^+3.7642P] where P=(Fo^2^+2Fc^2^)/3'
_refine_ls_weighting_scheme calc
_refine_ls_wR_factor_gt 0.1046
_refine_ls_wR_factor_ref 0.1106
_reflns_number_gt 5450
_reflns_number_total 6558
_reflns_threshold_expression >2sigma(I)
_cod_data_source_file ic902091p_si_002_1.cif
_cod_data_source_block 1
_cod_depositor_comments
;
The following automatic conversions were performed:

'_symmetry_cell_setting' value 'Monoclinic' changed to 'monoclinic'
according to the built-in table from CIF Core dictionary named
'cif_core.dic' version 2.4.1 from
2010-06-29.

'_exptl_absorpt_correction_type' value 'Multi-scan'
changed to 'multi-scan' according to the built-in table from CIF Core
dictionary named 'cif_core.dic' version 2.4.1 from 2010-06-29.

Automatic conversion script
Id: cif_fix_values 1646 2011-03-28 12:23:43Z adriana 
;
_cod_original_cell_volume 2875.1(16)
_cod_database_code 4314607

loop_
_symmetry_equiv_pos_as_xyz
'x, y, z'
'-x, y+1/2, -z+1/2'
'-x, -y, -z'
'x, -y-1/2, z-1/2'

loop_
_atom_site_label
_atom_site_type_symbol
_atom_site_fract_x
_atom_site_fract_y
_atom_site_fract_z
_atom_site_U_iso_or_equiv
_atom_site_adp_type
_atom_site_occupancy
_atom_site_symmetry_multiplicity
_atom_site_calc_flag
_atom_site_refinement_flags
_atom_site_disorder_assembly
_atom_site_disorder_group
W1 W 1.12222(4) 0.593682(18) 0.76918(4) 0.02895(12) Uani 1 1 d . . .
W2 W 0.81133(4) 0.561819(18) 0.65512(4) 0.02522(12) Uani 1 1 d . . .
W3 W 0.68834(4) 0.469964(19) 0.38315(4) 0.02657(13) Uani 1 1 d . . .
W4 W 1.10557(4) 0.639564(18) 0.45591(5) 0.02966(13) Uani 1 1 d . . .
W5 W 0.79313(4) 0.61092(2) 0.34313(5) 0.03371(14) Uani 1 1 d . . .
W6 W 1.02257(4) 0.45330(2) 0.81500(4) 0.03225(14) Uani 1 1 d . . .
P1 P 1.0000 0.5000 0.5000 0.0150(6) Uani 1 2 d S . .
Ag1 Ag 1.20055(8) 0.76443(5) 0.70734(10) 0.0461(3) Uani 1 1 d . . .
C1 C 0.5670(11) 0.8084(6) 0.3378(13) 0.045(3) Uani 1 1 d . . .
H1 H 0.6068 0.8365 0.3079 0.054 Uiso 1 1 calc R . .
C2 C 1.4452(12) 0.6979(7) 0.7822(15) 0.055(4) Uani 1 1 d . . .
H2 H 1.4045 0.6725 0.7169 0.066 Uiso 1 1 calc R . .
C3 C 0.5627(13) 0.7283(7) 0.4729(15) 0.059(4) Uani 1 1 d . . .
H3 H 0.6003 0.7018 0.5372 0.071 Uiso 1 1 calc R . .
C4 C 1.4446(12) 0.7750(9) 0.9113(17) 0.073(6) Uani 1 1 d . . .
H4 H 1.4024 0.8042 0.9346 0.087 Uiso 1 1 calc R . .
C5 C 0.6303(10) 0.7724(6) 0.4394(12) 0.038(3) Uani 1 1 d . . .
C6 C 0.9576(9) 0.8000(5) 0.5090(10) 0.028(2) Uani 1 1 d . . .
H6 H 1.0062 0.8195 0.4723 0.033 Uiso 1 1 calc R . .
C7 C 0.8367(10) 0.8029(6) 0.4462(12) 0.038(3) Uani 1 1 d . . .
H7 H 0.8054 0.8229 0.3692 0.046 Uiso 1 1 calc R . .
C8 C 0.7602(9) 0.7744(5) 0.5018(10) 0.026(2) Uani 1 1 d . . .
C9 C 0.8172(10) 0.7463(6) 0.6178(11) 0.036(3) Uani 1 1 d . . .
H9 H 0.7718 0.7275 0.6593 0.044 Uiso 1 1 calc R . .
C10 C 0.9369(9) 0.7460(5) 0.6707(12) 0.034(3) Uani 1 1 d . . .
H10 H 0.9715 0.7270 0.7486 0.040 Uiso 1 1 calc R . .
C11 C 1.3006(16) 0.9090(7) 0.6925(18) 0.061(8) Uiso 0.50 1 d PG . .
H11 H 1.2496 0.9208 0.7352 0.073 Uiso 0.50 1 calc PR . .
N3 N 1.3188(14) 0.8504(6) 0.6781(16) 0.037(4) Uiso 0.50 1 d PG . .
C12 C 1.3950(15) 0.8328(5) 0.6143(17) 0.049(7) Uiso 0.50 1 d PG . .
H12 H 1.4072 0.7936 0.6047 0.059 Uiso 0.50 1 calc PR . .
C13 C 1.4530(14) 0.8737(6) 0.5649(16) 0.045(6) Uiso 0.50 1 d PG . .
H13 H 1.5040 0.8619 0.5222 0.054 Uiso 0.50 1 calc PR . .
C14 C 1.4348(14) 0.9322(6) 0.5793(15) 0.019(4) Uiso 0.50 1 d PG . .
C15 C 1.3585(17) 0.9499(5) 0.6431(19) 0.058(8) Uiso 0.50 1 d PG . .
H15 H 1.3463 0.9891 0.6527 0.070 Uiso 0.50 1 calc PR . .
C20 C 1.4549(15) 1.0315(7) 0.502(2) 0.049(7) Uiso 0.50 1 d PG . .
H20 H 1.3893 1.0427 0.5240 0.058 Uiso 0.50 1 calc PR . .
C16 C 1.4982(15) 0.9753(7) 0.5272(19) 0.033(5) Uiso 0.50 1 d PG . .
C17 C 1.5962(14) 0.9585(6) 0.4949(18) 0.046(6) Uiso 0.50 1 d PG . .
H17 H 1.6252 0.9209 0.5115 0.055 Uiso 0.50 1 calc PR . .
C18 C 1.6509(13) 0.9978(8) 0.4380(18) 0.052(7) Uiso 0.50 1 d PG . .
H18 H 1.7165 0.9865 0.4165 0.063 Uiso 0.50 1 calc PR . .
N4 N 1.6077(16) 1.0539(7) 0.4133(18) 0.053(6) Uiso 0.50 1 d PG . .
H4A H 1.6419 1.0326 0.4792 0.064 Uiso 0.50 1 calc PR . .
C19 C 1.5096(17) 1.0708(6) 0.446(2) 0.066(9) Uiso 0.50 1 d PG . .
H19 H 1.4807 1.1083 0.4290 0.080 Uiso 0.50 1 calc PR . .
N1 N 1.0097(7) 0.7722(4) 0.6154(9) 0.028(2) Uani 1 1 d . . .
N2 N 1.3831(9) 0.7378(6) 0.8161(13) 0.055(3) Uani 1 1 d . . .
O1 O 0.6922(10) 0.5442(5) 0.3104(11) 0.066(3) Uiso 1 1 d . . .
O2 O 1.2480(10) 0.5962(4) 0.5156(10) 0.058(3) Uani 1 1 d . . .
O3 O 1.0314(9) 0.4312(4) 0.9609(8) 0.047(2) Uani 1 1 d . . .
O4 O 0.7253(9) 0.5918(4) 0.7300(11) 0.055(3) Uani 1 1 d . . .
O5 O 0.6951(9) 0.6615(4) 0.2680(10) 0.054(3) Uani 1 1 d . . .
O6 O 0.9575(8) 0.6039(5) 0.7338(12) 0.069(4) Uani 1 1 d . . .
O7 O 1.1766(10) 0.6381(5) 0.8947(10) 0.063(3) Uani 1 1 d . . .
O8 O 0.7844(10) 0.6119(5) 0.5100(11) 0.062(3) Uiso 1 1 d . . .
O9 O 1.1556(9) 0.7944(4) 0.9373(10) 0.048(2) Uani 1 1 d . . .
O10 O 1.1106(10) 0.6433(4) 0.6304(10) 0.059(3) Uani 1 1 d . . .
O11 O 0.7135(10) 0.5082(5) 0.5429(11) 0.062(3) Uiso 1 1 d . . .
O12 O 1.0764(8) 0.6055(6) 0.2948(12) 0.081(4) Uani 1 1 d . . .
O13 O 1.2608(10) 0.5626(5) 0.7460(10) 0.060(3) Uani 1 1 d . . .
O14 O 0.5429(8) 0.4565(6) 0.3280(10) 0.066(3) Uani 1 1 d . . .
O15 O 1.1119(8) 0.5221(4) 0.8499(11) 0.059(3) Uani 1 1 d . . .
O16 O 0.8832(8) 0.4998(4) 0.7671(12) 0.060(3) Uani 1 1 d . . .
O17 O 0.9395(11) 0.6502(5) 0.4096(12) 0.071(3) Uiso 1 1 d . . .
O18 O 1.1559(9) 0.4167(7) 0.7920(13) 0.092(5) Uani 1 1 d . . .
O19 O 0.9918(11) 0.5215(5) 0.6275(12) 0.025(2) Uiso 0.50 1 d P . .
O20 O 1.0945(11) 0.5444(5) 0.5601(12) 0.027(3) Uiso 0.50 1 d P . .
O21 O 0.9774(12) 0.5544(5) 0.4073(13) 0.020(3) Uani 0.50 1 d P . .
O22 O 0.8748(11) 0.5235(6) 0.4818(12) 0.018(3) Uani 0.50 1 d P . .
O1W O 1.297(3) 0.8821(14) 0.725(3) 0.084(8) Uiso 0.50 1 d PD . .
H1WA H 1.29(3) 0.904(16) 0.790(19) 0.101 Uiso 0.50 1 d PD . .
H1WB H 1.228(12) 0.868(17) 0.68(3) 0.101 Uiso 0.50 1 d PD . .

loop_
_atom_site_aniso_label
_atom_site_aniso_U_11
_atom_site_aniso_U_22
_atom_site_aniso_U_33
_atom_site_aniso_U_23
_atom_site_aniso_U_13
_atom_site_aniso_U_12
W1 0.0341(2) 0.0236(2) 0.0240(2) -0.00829(16) 0.00810(18) -0.00599(15)
W2 0.0252(2) 0.0256(2) 0.0303(3) -0.00388(17) 0.01643(19) 0.00280(16)
W3 0.0148(2) 0.0301(2) 0.0325(3) -0.00512(18) 0.00515(18) -0.00418(15)
W4 0.0327(2) 0.0191(2) 0.0458(3) -0.00813(18) 0.0245(2) -0.00817(16)
W5 0.0274(2) 0.0314(2) 0.0366(3) -0.00232(19) 0.0035(2) 0.01279(18)
W6 0.0315(3) 0.0469(3) 0.0206(3) -0.00004(19) 0.0119(2) -0.00269(19)
P1 0.0124(15) 0.0190(15) 0.0133(16) -0.0047(13) 0.0041(13) 0.0006(12)
Ag1 0.0160(4) 0.0673(7) 0.0497(6) -0.0115(5) 0.0042(4) -0.0008(4)
C1 0.032(6) 0.054(8) 0.040(8) 0.017(6) 0.002(6) -0.001(6)
C2 0.038(7) 0.054(9) 0.058(10) -0.031(7) -0.002(7) 0.001(6)
C3 0.043(8) 0.073(11) 0.047(9) 0.026(8) -0.003(7) -0.009(7)
C4 0.027(7) 0.102(14) 0.075(12) -0.032(10) -0.001(7) 0.027(8)
C5 0.020(5) 0.044(7) 0.046(8) -0.007(6) 0.006(5) -0.013(5)
C6 0.022(5) 0.036(6) 0.021(6) -0.006(4) 0.000(4) -0.010(4)
C7 0.027(6) 0.048(7) 0.032(7) 0.014(5) -0.001(5) 0.001(5)
C8 0.021(5) 0.032(5) 0.016(5) 0.002(4) -0.003(4) 0.002(4)
C9 0.025(6) 0.052(7) 0.032(6) 0.008(5) 0.009(5) -0.008(5)
C10 0.018(5) 0.038(6) 0.038(7) 0.009(5) 0.001(5) 0.013(4)
N1 0.018(4) 0.033(5) 0.033(5) -0.008(4) 0.008(4) 0.004(3)
N2 0.021(5) 0.070(8) 0.064(8) -0.013(7) 0.000(5) 0.009(5)
O2 0.084(7) 0.055(6) 0.060(7) 0.015(5) 0.059(6) 0.033(5)
O3 0.058(6) 0.049(6) 0.032(5) 0.018(4) 0.013(4) 0.004(4)
O4 0.046(5) 0.050(5) 0.089(8) -0.032(5) 0.050(6) -0.011(4)
O5 0.065(7) 0.034(5) 0.060(7) 0.011(5) 0.017(5) 0.014(4)
O6 0.025(5) 0.059(6) 0.110(9) 0.055(6) 0.008(5) -0.007(4)
O7 0.067(7) 0.060(7) 0.048(6) -0.033(5) 0.002(5) 0.006(5)
O9 0.066(6) 0.027(4) 0.072(7) 0.001(4) 0.052(6) 0.005(4)
O10 0.075(7) 0.054(6) 0.074(7) 0.023(5) 0.059(6) 0.039(5)
O12 0.026(5) 0.137(11) 0.082(8) -0.078(8) 0.020(5) -0.008(6)
O13 0.078(7) 0.071(7) 0.054(6) 0.029(5) 0.051(6) 0.037(6)
O14 0.025(4) 0.118(10) 0.057(7) -0.003(6) 0.014(4) -0.012(5)
O15 0.021(4) 0.049(6) 0.095(8) 0.031(6) 0.005(5) -0.003(4)
O16 0.026(5) 0.046(6) 0.097(9) 0.033(6) 0.008(5) -0.002(4)
O18 0.029(5) 0.156(13) 0.095(9) -0.093(9) 0.026(6) -0.022(6)
O21 0.020(7) 0.014(6) 0.028(8) 0.000(5) 0.010(6) 0.001(5)
O22 0.022(6) 0.025(7) 0.015(7) -0.007(5) 0.004(5) 0.001(5)

loop_
_atom_type_symbol
_atom_type_description
_atom_type_scat_dispersion_real
_atom_type_scat_dispersion_imag
_atom_type_scat_source
C C 0.0033 0.0016 'International Tables Vol C Tables 4.2.6.8 and 6.1.1.4'
H H 0.0000 0.0000 'International Tables Vol C Tables 4.2.6.8 and 6.1.1.4'
N N 0.0061 0.0033 'International Tables Vol C Tables 4.2.6.8 and 6.1.1.4'
O O 0.0106 0.0060 'International Tables Vol C Tables 4.2.6.8 and 6.1.1.4'
P P 0.1023 0.0942 'International Tables Vol C Tables 4.2.6.8 and 6.1.1.4'
Ag Ag -0.8971 1.1015 'International Tables Vol C Tables 4.2.6.8 and 6.1.1.4'
W W -0.8490 6.8722 'International Tables Vol C Tables 4.2.6.8 and 6.1.1.4'

loop_
_geom_angle_atom_site_label_1
_geom_angle_atom_site_label_2
_geom_angle_atom_site_label_3
_geom_angle
_geom_angle_site_symmetry_1
_geom_angle_site_symmetry_3
_geom_angle_publ_flag
O7 W1 O6 100.3(6) . . ?
O7 W1 O10 101.7(6) . . ?
O6 W1 O10 88.5(4) . . ?
O7 W1 O13 103.7(5) . . ?
O6 W1 O13 156.1(6) . . ?
O10 W1 O13 86.9(4) . . ?
O7 W1 O15 102.3(6) . . ?
O6 W1 O15 88.6(4) . . ?
O10 W1 O15 155.9(5) . . ?
O13 W1 O15 86.2(4) . . ?
O7 W1 O19 158.9(5) . . ?
O6 W1 O19 64.0(5) . . ?
O10 W1 O19 92.2(5) . . ?
O13 W1 O19 92.7(5) . . ?
O15 W1 O19 65.2(5) . . ?
O7 W1 O20 160.4(5) . . ?
O6 W1 O20 93.7(5) . . ?
O10 W1 O20 64.7(4) . . ?
O13 W1 O20 63.1(5) . . ?
O15 W1 O20 91.7(5) . . ?
O19 W1 O20 40.7(4) . . ?
O4 W2 O11 104.8(5) . . ?
O4 W2 O16 101.9(5) . . ?
O11 W2 O16 88.5(5) . . ?
O4 W2 O8 102.0(5) . . ?
O11 W2 O8 87.4(5) . . ?
O16 W2 O8 156.0(5) . . ?
O4 W2 O6 100.4(5) . . ?
O11 W2 O6 154.8(5) . . ?
O16 W2 O6 87.0(4) . . ?
O8 W2 O6 86.6(5) . . ?
O4 W2 O22 160.2(5) . . ?
O11 W2 O22 61.8(5) . . ?
O16 W2 O22 92.7(5) . . ?
O8 W2 O22 64.6(5) . . ?
O6 W2 O22 93.6(5) . . ?
O4 W2 O19 158.3(5) . . ?
O11 W2 O19 92.4(5) . . ?
O16 W2 O19 64.9(4) . . ?
O8 W2 O19 91.6(4) . . ?
O6 W2 O19 63.4(5) . . ?
O22 W2 O19 41.4(4) . . ?
O14 W3 O13 102.2(5) . 3_766 ?
O14 W3 O2 103.0(6) . 3_766 ?
O13 W3 O2 87.6(4) 3_766 3_766 ?
O14 W3 O1 100.7(6) . . ?
O13 W3 O1 88.8(5) 3_766 . ?
O2 W3 O1 156.3(5) 3_766 . ?
O14 W3 O11 104.0(5) . . ?
O13 W3 O11 153.7(5) 3_766 . ?
O2 W3 O11 85.5(5) 3_766 . ?
O1 W3 O11 87.4(5) . . ?
O14 W3 O22 158.9(5) . . ?
O13 W3 O22 93.6(5) 3_766 . ?
O2 W3 O22 91.4(5) 3_766 . ?
O1 W3 O22 65.4(5) . . ?
O11 W3 O22 61.4(4) . . ?
O14 W3 O20 160.4(5) . 3_766 ?
O13 W3 O20 63.9(5) 3_766 3_766 ?
O2 W3 O20 64.4(4) 3_766 3_766 ?
O1 W3 O20 93.1(4) . 3_766 ?
O11 W3 O20 90.4(5) . 3_766 ?
O22 W3 O20 40.7(4) . 3_766 ?
O9 W4 O12 103.0(6) 4_575 . ?
O9 W4 O17 103.5(5) 4_575 . ?
O12 W4 O17 87.7(5) . . ?
O9 W4 O2 102.2(5) 4_575 . ?
O12 W4 O2 87.9(5) . . ?
O17 W4 O2 154.3(5) . . ?
O9 W4 O10 101.1(5) 4_575 . ?
O12 W4 O10 155.9(6) . . ?
O17 W4 O10 86.4(5) . . ?
O2 W4 O10 87.5(4) . . ?
O9 W4 O21 158.5(5) 4_575 . ?
O12 W4 O21 63.3(5) . . ?
O17 W4 O21 61.5(5) . . ?
O2 W4 O21 94.0(5) . . ?
O10 W4 O21 93.5(5) . . ?
O9 W4 O20 158.7(5) 4_575 . ?
O12 W4 O20 92.7(6) . . ?
O17 W4 O20 91.4(5) . . ?
O2 W4 O20 63.6(4) . . ?
O10 W4 O20 64.2(4) . . ?
O21 W4 O20 42.7(4) . . ?
O5 W5 O17 104.9(5) . . ?
O5 W5 O8 102.5(5) . . ?
O17 W5 O8 88.0(5) . . ?
O5 W5 O18 101.6(6) . 3_766 ?
O17 W5 O18 88.1(5) . 3_766 ?
O8 W5 O18 155.8(6) . 3_766 ?
O5 W5 O1 100.5(5) . . ?
O17 W5 O1 154.6(5) . . ?
O8 W5 O1 87.4(5) . . ?
O18 W5 O1 86.0(5) 3_766 . ?
O5 W5 O21 158.6(5) . . ?
O17 W5 O21 61.4(5) . . ?
O8 W5 O21 93.8(5) . . ?
O18 W5 O21 63.5(5) 3_766 . ?
O1 W5 O21 94.0(5) . . ?
O5 W5 O22 158.0(4) . . ?
O17 W5 O22 91.9(5) . . ?
O8 W5 O22 63.4(4) . . ?
O18 W5 O22 92.8(6) 3_766 . ?
O1 W5 O22 63.7(5) . . ?
O21 W5 O22 43.4(4) . . ?
O3 W6 O15 102.5(5) . . ?
O3 W6 O18 102.4(6) . . ?
O15 W6 O18 87.9(5) . . ?
O3 W6 O16 101.8(5) . . ?
O15 W6 O16 87.6(4) . . ?
O18 W6 O16 155.7(6) . . ?
O3 W6 O12 102.5(6) . 3_766 ?
O15 W6 O12 154.9(6) . 3_766 ?
O18 W6 O12 87.8(4) . 3_766 ?
O16 W6 O12 86.2(5) . 3_766 ?
O3 W6 O21 157.7(4) . 3_766 ?
O15 W6 O21 94.2(5) . 3_766 ?
O18 W6 O21 63.1(5) . 3_766 ?
O16 W6 O21 93.4(5) . 3_766 ?
O12 W6 O21 62.0(5) 3_766 3_766 ?
O20 P1 O20 180.0(7) 3_766 . ?
O20 P1 O19 110.9(6) 3_766 . ?
O20 P1 O19 69.1(6) . . ?
O20 P1 O19 69.1(6) 3_766 3_766 ?
O20 P1 O19 110.9(6) . 3_766 ?
O19 P1 O19 180.000(2) . 3_766 ?
O20 P1 O22 68.6(7) 3_766 . ?
O20 P1 O22 111.4(7) . . ?
O19 P1 O22 69.0(6) . . ?
O19 P1 O22 111.0(6) 3_766 . ?
O20 P1 O22 111.4(7) 3_766 3_766 ?
O20 P1 O22 68.6(7) . 3_766 ?
O19 P1 O22 111.0(6) . 3_766 ?
O19 P1 O22 69.0(6) 3_766 3_766 ?
O22 P1 O22 180.000(3) . 3_766 ?
O20 P1 O21 108.6(7) 3_766 . ?
O20 P1 O21 71.4(7) . . ?
O19 P1 O21 106.7(6) . . ?
O19 P1 O21 73.3(6) 3_766 . ?
O22 P1 O21 72.0(7) . . ?
O22 P1 O21 108.0(7) 3_766 . ?
O20 P1 O21 71.4(7) 3_766 3_766 ?
O20 P1 O21 108.6(7) . 3_766 ?
O19 P1 O21 73.3(6) . 3_766 ?
O19 P1 O21 106.7(6) 3_766 3_766 ?
O22 P1 O21 108.0(7) . 3_766 ?
O22 P1 O21 72.0(7) 3_766 3_766 ?
O21 P1 O21 180.0(10) . 3_766 ?
N1 Ag1 N2 166.9(5) . . ?
N1 Ag1 N3 114.8(5) . . ?
N2 Ag1 N3 78.3(5) . . ?
C2 C1 C5 119.7(12) 4_475 . ?
N2 C2 C1 123.8(13) . 4_676 ?
C4 C3 C5 119.8(14) 4_475 . ?
C3 C4 N2 123.5(14) 4_676 . ?
C1 C5 C3 115.9(11) . . ?
C1 C5 C8 123.7(11) . . ?
C3 C5 C8 120.1(12) . . ?
N1 C6 C7 125.3(10) . . ?
C6 C7 C8 118.4(11) . . ?
C9 C8 C7 115.6(10) . . ?
C9 C8 C5 121.6(10) . . ?
C7 C8 C5 122.7(10) . . ?
C10 C9 C8 121.1(10) . . ?
C9 C10 N1 123.1(11) . . ?
N3 C11 C15 120.0 . . ?
C12 N3 C11 120.0 . . ?
C12 N3 Ag1 108.9(8) . . ?
C11 N3 Ag1 129.6(8) . . ?
N3 C12 C13 120.0 . . ?
C14 C13 C12 120.0 . . ?
C14 C13 N4 14.3(7) . 3_876 ?
C12 C13 N4 107.0(5) . 3_876 ?
C13 C14 C15 120.0 . . ?
C13 C14 C16 119.3(11) . . ?
C15 C14 C16 120.6(11) . . ?
C14 C15 C11 120.0 . . ?
C16 C20 C19 120.0 . . ?
C20 C16 C17 120.0 . . ?
C20 C16 C14 120.0(11) . . ?
C17 C16 C14 119.9(10) . . ?
C16 C17 C18 120.0 . . ?
N4 C18 C17 120.0 . . ?
C14 N4 C15 139(7) 3_876 3_876 ?
C14 N4 C18 135.5(16) 3_876 . ?
C15 N4 C18 79(3) 3_876 . ?
C14 N4 C19 15.5(17) 3_876 . ?
C15 N4 C19 150(4) 3_876 . ?
C18 N4 C19 120.0 . . ?
C14 N4 C16 55.2(14) 3_876 3_876 ?
C15 N4 C16 145(4) 3_876 3_876 ?
C18 N4 C16 80.3(8) . 3_876 ?
C19 N4 C16 39.8(8) . 3_876 ?
C14 N4 C13 33(2) 3_876 3_876 ?
C15 N4 C13 119(3) 3_876 3_876 ?
C18 N4 C13 160.8(17) . 3_876 ?
C19 N4 C13 47.2(11) . 3_876 ?
C16 N4 C13 86.4(11) 3_876 3_876 ?
N4 C19 C20 120.0 . . ?
C6 N1 C10 116.5(9) . . ?
C6 N1 Ag1 124.8(7) . . ?
C10 N1 Ag1 118.7(7) . . ?
C2 N2 C4 117.2(11) . . ?
C2 N2 Ag1 126.3(10) . . ?
C4 N2 Ag1 114.8(9) . . ?
W3 O1 W5 138.7(7) . . ?
W4 O2 W3 140.1(5) . 3_766 ?
W1 O6 W2 138.6(7) . . ?
W5 O8 W2 139.8(6) . . ?
W1 O10 W4 139.8(6) . . ?
W2 O11 W3 142.5(6) . . ?
W4 O12 W6 140.4(7) . 3_766 ?
W3 O13 W1 140.6(7) 3_766 . ?
W6 O15 W1 139.6(6) . . ?
W2 O16 W6 140.2(6) . . ?
W5 O17 W4 142.4(7) . . ?
W6 O18 W5 139.7(8) . 3_766 ?
P1 O19 O20 54.6(6) . . ?
P1 O19 O22 55.7(6) . . ?
O20 O19 O22 93.1(8) . . ?
P1 O19 W1 125.8(6) . . ?
O20 O19 W1 71.2(6) . . ?
O22 O19 W1 135.2(8) . . ?
P1 O19 W2 124.9(7) . . ?
O20 O19 W2 136.1(7) . . ?
O22 O19 W2 69.2(5) . . ?
W1 O19 W2 93.1(4) . . ?
P1 O20 O22 56.7(6) . 3_766 ?
P1 O20 O19 56.2(6) . . ?
O22 O20 O19 94.9(8) 3_766 . ?
P1 O20 O21 56.5(6) . . ?
O22 O20 O21 91.9(8) 3_766 . ?
O19 O20 O21 90.4(8) . . ?
P1 O20 W3 125.8(7) . 3_766 ?
O22 O20 W3 69.1(6) 3_766 3_766 ?
O19 O20 W3 133.5(8) . 3_766 ?
O21 O20 W3 131.7(7) . 3_766 ?
P1 O20 W1 124.3(6) . . ?
O22 O20 W1 134.1(8) 3_766 . ?
O19 O20 W1 68.1(6) . . ?
O21 O20 W1 128.7(7) . . ?
W3 O20 W1 91.7(4) 3_766 . ?
P1 O20 W4 123.0(7) . . ?
O22 O20 W4 129.1(8) 3_766 . ?
O19 O20 W4 128.7(7) . . ?
O21 O20 W4 66.5(5) . . ?
W3 O20 W4 91.1(4) 3_766 . ?
W1 O20 W4 90.8(4) . . ?
P1 O21 O20 52.1(6) . . ?
P1 O21 W4 122.8(7) . . ?
O20 O21 W4 70.7(6) . . ?
P1 O21 W5 123.3(6) . . ?
O20 O21 W5 132.3(7) . . ?
W4 O21 W5 93.8(4) . . ?
P1 O21 W6 122.0(7) . 3_766 ?
O20 O21 W6 131.4(7) . 3_766 ?
W4 O21 W6 93.7(4) . 3_766 ?
W5 O21 W6 93.1(5) . 3_766 ?
P1 O22 O20 54.7(6) . 3_766 ?
P1 O22 O19 55.4(6) . . ?
O20 O22 O19 92.8(8) 3_766 . ?
P1 O22 W3 124.9(7) . . ?
O20 O22 W3 70.2(6) 3_766 . ?
O19 O22 W3 136.0(8) . . ?
P1 O22 W2 124.8(7) . . ?
O20 O22 W2 133.9(8) 3_766 . ?
O19 O22 W2 69.4(6) . . ?
W3 O22 W2 93.2(4) . . ?
P1 O22 W5 121.3(7) . . ?
O20 O22 W5 130.0(8) 3_766 . ?
O19 O22 W5 127.4(8) . . ?
W3 O22 W5 91.7(4) . . ?
W2 O22 W5 91.7(4) . . ?

loop_
_geom_bond_atom_site_label_1
_geom_bond_atom_site_label_2
_geom_bond_distance
_geom_bond_site_symmetry_2
_geom_bond_publ_flag
W1 O7 1.672(9) . ?
W1 O6 1.884(9) . ?
W1 O10 1.886(9) . ?
W1 O13 1.900(9) . ?
W1 O15 1.907(9) . ?
W1 O19 2.451(12) . ?
W1 O20 2.501(13) . ?
W2 O4 1.674(8) . ?
W2 O11 1.859(12) . ?
W2 O16 1.898(9) . ?
W2 O8 1.918(11) . ?
W2 O6 1.926(10) . ?
W2 O22 2.456(12) . ?
W2 O19 2.460(12) . ?
W3 O14 1.661(9) . ?
W3 O13 1.890(9) 3_766 ?
W3 O2 1.898(10) 3_766 ?
W3 O1 1.904(12) . ?
W3 O11 1.909(12) . ?
W3 O22 2.454(13) . ?
W3 O20 2.472(12) 3_766 ?
W4 O9 1.678(8) 4_575 ?
W4 O12 1.872(10) . ?
W4 O17 1.887(12) . ?
W4 O2 1.888(10) . ?
W4 O10 1.914(10) . ?
W4 O21 2.439(13) . ?
W4 O20 2.510(12) . ?
W5 O5 1.664(9) . ?
W5 O17 1.881(12) . ?
W5 O8 1.887(11) . ?
W5 O18 1.908(10) 3_766 ?
W5 O1 1.915(12) . ?
W5 O21 2.446(13) . ?
W5 O22 2.525(13) . ?
W6 O3 1.664(8) . ?
W6 O15 1.880(10) . ?
W6 O18 1.895(10) . ?
W6 O16 1.899(9) . ?
W6 O12 1.936(10) 3_766 ?
W6 O21 2.469(13) 3_766 ?
P1 O20 1.502(13) 3_766 ?
P1 O20 1.502(13) . ?
P1 O19 1.532(12) . ?
P1 O19 1.532(12) 3_766 ?
P1 O22 1.538(12) . ?
P1 O22 1.538(12) 3_766 ?
P1 O21 1.588(13) . ?
P1 O21 1.588(13) 3_766 ?
Ag1 N1 2.162(9) . ?
Ag1 N2 2.188(11) . ?
Ag1 N3 2.523(12) . ?
C1 C2 1.380(18) 4_475 ?
C1 C5 1.398(18) . ?
C2 N2 1.316(17) . ?
C2 C1 1.380(18) 4_676 ?
C3 C4 1.342(19) 4_475 ?
C3 C5 1.427(18) . ?
C4 C3 1.342(19) 4_676 ?
C4 N2 1.37(2) . ?
C5 C8 1.467(14) . ?
C6 N1 1.299(14) . ?
C6 C7 1.374(15) . ?
C7 C8 1.424(15) . ?
C8 C9 1.392(15) . ?
C9 C10 1.347(15) . ?
C10 N1 1.365(15) . ?
C11 N3 1.3900 . ?
C11 C15 1.3900 . ?
N3 C12 1.3900 . ?
C12 C13 1.3900 . ?
C13 C14 1.3900 . ?
C13 N4 1.87(3) 3_876 ?
C14 C15 1.3900 . ?
C14 C16 1.482(16) . ?
C20 C16 1.3900 . ?
C20 C19 1.3900 . ?
C16 C17 1.3900 . ?
C17 C18 1.3900 . ?
C18 N4 1.3900 . ?
N4 C14 0.63(5) 3_876 ?
N4 C15 0.86(4) 3_876 ?
N4 C19 1.3900 . ?
N4 C16 1.75(3) 3_876 ?
N4 C13 1.87(4) 3_876 ?
O2 W3 1.898(10) 3_766 ?
O9 W4 1.678(8) 4_576 ?
O12 W6 1.936(10) 3_766 ?
O13 W3 1.890(9) 3_766 ?
O18 W5 1.908(10) 3_766 ?
O19 O20 1.722(16) . ?
O19 O22 1.738(18) . ?
O20 O22 1.713(17) 3_766 ?
O20 O21 1.805(19) . ?
O20 W3 2.472(12) 3_766 ?
O21 W6 2.469(13) 3_766 ?
O22 O20 1.713(17) 3_766 ?
